data_4319511
loop_
_publ_author_name
'Jake D. Soper'
'Brian K. Bennett'
'Scott Lovell'
'James M. Mayer'

_publ_contact_author
;
    J. M. Mayer
    Department of Chemistry
    University of Washington
    Seattle, WA 98195
    USA
;
_publ_contact_author_email mayer@chem.washington.edu
_publ_section_title
;
 Protonation and Deprotonation of TpOs(NHPh)Cl2: An Unusually Inert Amido
 Ligand
;
_journal_name_full 'Inorganic Chemistry'
_journal_page_first 1888
_journal_page_last 1893
_journal_paper_doi 10.1021/ic001177x
_journal_volume 40
_journal_year 2001
_chemical_formula_moiety 'C17 H16 B F6 N7 O6 Os S2'
_chemical_formula_sum 'C17 H16 B F6 N7 O6 Os S2'
_chemical_formula_weight 793.50
_chemical_name_common TpOs(NHPh)(OTf)2
_space_group_IT_number 2
_symmetry_cell_setting triclinic
_symmetry_space_group_name_Hall '-P 1'
_symmetry_space_group_name_H-M 'P -1'
_atom_sites_solution_hydrogens geom
_atom_sites_solution_primary direct
_atom_sites_solution_secondary difmap
_audit_creation_method SHELXL-97
_cell_angle_alpha 73.580(8)
_cell_angle_beta 90.034(8)
_cell_angle_gamma 70.000(7)
_cell_formula_units_Z 2
_cell_length_a 9.491(1)
_cell_length_b 11.604(2)
_cell_length_c 13.231(2)
_cell_measurement_reflns_used 189
_cell_measurement_temperature 161(2)
_cell_volume 1305.8(3)
_computing_cell_refinement 'HKL SCALEPACK'
_computing_data_collection KappaCCD
_computing_data_reduction DENZO
_computing_molecular_graphics 'maXus, Zortep'
_computing_publication_material 'SHELXL-97 (Sheldrick, 1997)'
_computing_structure_refinement 'SHELXL-97 (Sheldrick, 1997)'
_computing_structure_solution SIR92
_diffrn_ambient_temperature 161(2)
_diffrn_measured_fraction_theta_full 0.726
_diffrn_measured_fraction_theta_max 0.726
_diffrn_measurement_device_type 'Nonius KappaCCD'
_diffrn_measurement_method '\f and \w scans'
_diffrn_radiation_monochromator graphite
_diffrn_radiation_source 'fine-focus sealed tube'
_diffrn_radiation_type MoK\a
_diffrn_radiation_wavelength 0.71070
_diffrn_reflns_av_R_equivalents 0.1005
_diffrn_reflns_av_sigmaI/netI 0.2080
_diffrn_reflns_limit_h_max 12
_diffrn_reflns_limit_h_min -11
_diffrn_reflns_limit_k_max 15
_diffrn_reflns_limit_k_min -15
_diffrn_reflns_limit_l_max 17
_diffrn_reflns_limit_l_min -15
_diffrn_reflns_number 8409
_diffrn_reflns_theta_full 29.93
_diffrn_reflns_theta_max 29.93
_diffrn_reflns_theta_min 2.66
_exptl_absorpt_coefficient_mu 5.139
_exptl_absorpt_correction_T_max 0.8208
_exptl_absorpt_correction_T_min 0.5775
_exptl_absorpt_correction_type HKL-Scalepack
_exptl_crystal_colour red
_exptl_crystal_density_diffrn 2.020
_exptl_crystal_density_method 'not measured'
_exptl_crystal_description plate
_exptl_crystal_F_000 764
_exptl_crystal_size_max 0.12
_exptl_crystal_size_mid 0.09
_exptl_crystal_size_min 0.04
_refine_diff_density_max 1.544
_refine_diff_density_min -2.175
_refine_diff_density_rms 0.192
_refine_ls_extinction_coef 0.0033(5)
_refine_ls_extinction_expression Fc^*^=kFc[1+0.001xFc^2^\l^3^/sin(2\q)]^-1/4^
_refine_ls_extinction_method SHELXL
_refine_ls_goodness_of_fit_ref 0.874
_refine_ls_hydrogen_treatment 'H atoms riding'
_refine_ls_matrix_type full
_refine_ls_number_parameters 362
_refine_ls_number_reflns 5489
_refine_ls_number_restraints 0
_refine_ls_restrained_S_all 0.874
_refine_ls_R_factor_all 0.1388
_refine_ls_R_factor_gt 0.0561
_refine_ls_shift/su_max 0.001
_refine_ls_shift/su_mean 0.000
_refine_ls_structure_factor_coef Fsqd
_refine_ls_weighting_details 'w=1/[\s^2^(Fo^2^)+(0.0000P)^2^+0.0000P] where P=(Fo^2^+2Fc^2^)/3'
_refine_ls_weighting_scheme calc
_refine_ls_wR_factor_gt 0.1035
_refine_ls_wR_factor_ref 0.1258
_reflns_number_gt 2887
_reflns_number_total 5489
_reflns_threshold_expression >2sigma(I)
_cod_data_source_file ic001177x.cif
_cod_data_source_block TpOs(NHPh)(OTf)2
_cod_depositor_comments
;
The following automatic conversions were performed:

'_symmetry_cell_setting' value 'Triclinic' changed to 'triclinic'
according to the built-in table from CIF Core dictionary named
'cif_core.dic' version 2.4.1 from 2010-06-29.

Automatic conversion script
Id: cif_fix_values 1646 2011-03-28 12:23:43Z adriana 

The following automatic conversions were performed:

'_refine_ls_weighting_scheme' value 'calc
w=1/[\s^2^(Fo^2^)+(0.0000P)^2^+0.0000P] where P=(Fo^2^+2Fc^2^)/3' was
changed to 'calc'. New tag '_refine_ls_weighting_details' was
created. The value of the new tag was set to
'w=1/[\s^2^(Fo^2^)+(0.0000P)^2^+0.0000P] where P=(Fo^2^+2Fc^2^)/3'.

Automatic conversion script
Id: cif_fix_values 3143 2015-03-26 13:38:13Z robertas 
;
_cod_database_code 4319511

loop_
_symmetry_equiv_pos_as_xyz
'x, y, z'
'-x, -y, -z'

loop_
_atom_site_label
_atom_site_type_symbol
_atom_site_fract_x
_atom_site_fract_y
_atom_site_fract_z
_atom_site_U_iso_or_equiv
_atom_site_adp_type
_atom_site_occupancy
_atom_site_calc_flag
_atom_site_refinement_flags
_atom_site_disorder_assembly
_atom_site_disorder_group
C1 C 0.6768(12) 0.2000(12) 0.8284(8) 0.048(3) Uani 1 d . . .
H1 H 0.7798 0.1398 0.8441 0.052 Uiso 1 d R . .
C2 C 0.5486(11) 0.1672(12) 0.8338(8) 0.046(3) Uani 1 d . . .
H2 H 0.5454 0.0807 0.8550 0.051 Uiso 1 d R . .
C3 C 0.4295(12) 0.2818(12) 0.8030(8) 0.047(3) Uani 1 d . . .
H3 H 0.3246 0.2899 0.7969 0.052 Uiso 1 d R . .
C4 C 0.6046(13) 0.6199(11) 0.9169(8) 0.049(3) Uani 1 d . . .
H4 H 0.6977 0.6177 0.9491 0.053 Uiso 1 d R . .
C5 C 0.4665(14) 0.6794(12) 0.9404(9) 0.057(3) Uani 1 d . . .
H5 H 0.4384 0.7301 0.9897 0.063 Uiso 1 d R . .
C6 C 0.3673(12) 0.6562(12) 0.8803(8) 0.052(3) Uani 1 d . . .
H6 H 0.2585 0.6858 0.8781 0.057 Uiso 1 d R . .
C7 C 0.6381(12) 0.6026(11) 0.5337(9) 0.050(3) Uani 1 d . . .
H7 H 0.7350 0.5975 0.5083 0.055 Uiso 1 d R . .
C8 C 0.4990(15) 0.6682(12) 0.4705(9) 0.061(3) Uani 1 d . . .
H8 H 0.4810 0.7179 0.3965 0.067 Uiso 1 d R . .
C9 C 0.3980(14) 0.6449(11) 0.5373(9) 0.052(3) Uani 1 d . . .
H9 H 0.2908 0.6726 0.5171 0.057 Uiso 1 d R . .
C10 C 0.8239(11) 0.6979(11) 0.7012(8) 0.040(3) Uani 1 d . . .
C11 C 0.9378(12) 0.7514(11) 0.6771(8) 0.048(3) Uani 1 d . . .
H11 H 1.0422 0.6942 0.6907 0.053 Uiso 1 d R . .
C12 C 0.9034(14) 0.8808(12) 0.6352(10) 0.061(3) Uani 1 d . . .
H12 H 0.9844 0.9142 0.6202 0.067 Uiso 1 d R . .
C13 C 0.7523(14) 0.9660(14) 0.6146(10) 0.068(4) Uani 1 d . . .
H13 H 0.7299 1.0580 0.5857 0.075 Uiso 1 d R . .
C14 C 0.6375(13) 0.9171(12) 0.6331(9) 0.057(3) Uani 1 d . . .
H14 H 0.5337 0.9755 0.6171 0.063 Uiso 1 d R . .
C15 C 0.6715(12) 0.7873(12) 0.6770(8) 0.046(3) Uani 1 d . . .
H15 H 0.5908 0.7537 0.6932 0.051 Uiso 1 d R . .
C16 C 1.0881(17) 0.1521(19) 1.0327(14) 0.091(5) Uani 1 d . . .
C17 C 1.1367(15) 0.1522(15) 0.6719(11) 0.072(4) Uani 1 d . . .
B1 B 0.4001(12) 0.5282(12) 0.7410(9) 0.041(3) Uani 1 d . . .
H1B H 0.3064 0.5501 0.7398 0.045 Uiso 1 d R . .
N1 N 0.6360(9) 0.3297(9) 0.7963(7) 0.043(2) Uani 1 d . . .
N2 N 0.4816(9) 0.3785(9) 0.7831(6) 0.043(2) Uani 1 d . . .
N3 N 0.5968(8) 0.5606(8) 0.8448(5) 0.0342(19) Uani 1 d . . .
N4 N 0.4467(8) 0.5868(8) 0.8216(6) 0.041(2) Uani 1 d . . .
N5 N 0.6153(9) 0.5517(9) 0.6316(6) 0.044(2) Uani 1 d . . .
N6 N 0.4627(9) 0.5767(9) 0.6354(7) 0.049(2) Uani 1 d . . .
N7 N 0.8625(8) 0.5715(9) 0.7398(6) 0.042(2) Uani 1 d . . .
H7N H 0.9702 0.5275 0.7575 0.046 Uiso 1 d R . .
Os1 Os 0.75267(4) 0.45427(5) 0.77139(4) 0.04260(19) Uani 1 d . . .
O1 O 0.8731(8) 0.3451(9) 0.9222(6) 0.073(3) Uani 1 d . . .
O2 O 0.9997(10) 0.3653(9) 1.0691(6) 0.075(3) Uani 1 d . . .
O3 O 1.1216(8) 0.3563(9) 0.9066(6) 0.066(2) Uani 1 d . . .
O4 O 0.9103(8) 0.3169(9) 0.7139(7) 0.074(3) Uani 1 d . . .
O5 O 0.9563(11) 0.3449(12) 0.5269(8) 0.119(4) Uani 1 d . . .
O6 O 1.1121(9) 0.3880(10) 0.6486(7) 0.081(3) Uani 1 d . . .
S1 S 1.0170(3) 0.3231(3) 0.9763(2) 0.0490(7) Uani 1 d . . .
S2 S 1.0156(3) 0.3178(4) 0.6330(3) 0.0606(9) Uani 1 d . . .
F1 F 1.0051(10) 0.1085(8) 1.1012(7) 0.096(3) Uani 1 d . . .
F2 F 1.1038(13) 0.0942(10) 0.9624(8) 0.149(4) Uani 1 d . . .
F3 F 1.2250(11) 0.1183(11) 1.0838(11) 0.174(5) Uani 1 d . . .
F4 F 1.2411(8) 0.1353(10) 0.6088(7) 0.116(3) Uani 1 d . . .
F5 F 1.2164(10) 0.1204(10) 0.7676(7) 0.120(3) Uani 1 d . . .
F6 F 1.0711(10) 0.0726(10) 0.6805(11) 0.159(5) Uani 1 d . . .

loop_
_atom_site_aniso_label
_atom_site_aniso_U_11
_atom_site_aniso_U_22
_atom_site_aniso_U_33
_atom_site_aniso_U_23
_atom_site_aniso_U_13
_atom_site_aniso_U_12
C1 0.037(6) 0.063(9) 0.040(6) -0.001(6) -0.001(5) -0.025(6)
C2 0.040(6) 0.049(8) 0.055(7) -0.013(6) -0.003(5) -0.024(6)
C3 0.052(7) 0.056(8) 0.043(6) -0.013(6) 0.002(5) -0.033(7)
C4 0.060(7) 0.040(7) 0.048(7) -0.009(6) -0.001(5) -0.025(6)
C5 0.074(8) 0.051(8) 0.065(8) -0.037(7) 0.017(7) -0.031(7)
C6 0.047(7) 0.063(9) 0.044(6) -0.019(6) 0.018(5) -0.017(6)
C7 0.059(7) 0.056(8) 0.043(7) -0.030(6) 0.023(6) -0.018(6)
C8 0.090(10) 0.048(8) 0.039(7) -0.014(7) -0.011(7) -0.017(7)
C9 0.069(8) 0.028(7) 0.047(7) -0.002(6) -0.025(6) -0.011(6)
C10 0.037(6) 0.045(8) 0.050(7) -0.025(6) 0.011(5) -0.021(5)
C11 0.048(6) 0.040(7) 0.051(7) 0.000(6) -0.002(5) -0.022(6)
C12 0.065(8) 0.044(8) 0.087(10) -0.024(8) 0.013(7) -0.032(7)
C13 0.064(9) 0.073(10) 0.071(9) -0.018(8) 0.005(7) -0.033(8)
C14 0.050(7) 0.049(9) 0.055(8) -0.007(7) 0.000(6) -0.004(6)
C15 0.046(6) 0.062(9) 0.031(6) -0.017(6) 0.004(5) -0.019(6)
C16 0.073(10) 0.123(16) 0.090(12) -0.062(13) 0.003(9) -0.028(10)
C17 0.065(9) 0.073(11) 0.068(9) -0.022(8) 0.004(8) -0.013(8)
B1 0.023(6) 0.047(8) 0.047(7) -0.006(6) -0.009(5) -0.010(6)
N1 0.029(5) 0.050(7) 0.057(6) -0.020(5) 0.013(4) -0.020(4)
N2 0.033(5) 0.051(6) 0.044(5) -0.018(5) -0.002(4) -0.010(4)
N3 0.027(4) 0.050(6) 0.027(4) -0.010(4) -0.006(3) -0.017(4)
N4 0.022(4) 0.050(6) 0.055(5) -0.026(5) 0.007(4) -0.009(4)
N5 0.050(5) 0.059(6) 0.028(5) -0.016(5) 0.005(4) -0.022(5)
N6 0.030(5) 0.056(6) 0.061(6) -0.019(5) 0.001(4) -0.013(4)
N7 0.021(4) 0.049(6) 0.049(5) -0.012(5) -0.006(4) -0.007(4)
Os1 0.0283(2) 0.0500(3) 0.0534(3) -0.0177(2) 0.00315(17) -0.01711(19)
O1 0.054(5) 0.095(7) 0.063(5) 0.007(5) -0.021(4) -0.043(5)
O2 0.098(7) 0.081(7) 0.076(6) -0.040(6) 0.032(5) -0.056(6)
O3 0.049(5) 0.090(7) 0.068(6) -0.033(5) 0.018(4) -0.028(5)
O4 0.054(5) 0.067(6) 0.107(7) -0.028(6) 0.042(5) -0.027(5)
O5 0.099(8) 0.156(12) 0.088(7) -0.072(8) -0.014(6) 0.000(7)
O6 0.066(6) 0.088(7) 0.112(8) -0.040(6) 0.017(5) -0.048(6)
S1 0.0322(14) 0.065(2) 0.0548(18) -0.0206(17) -0.0008(13) -0.0212(14)
S2 0.0375(16) 0.078(3) 0.062(2) -0.0269(19) 0.0034(14) -0.0118(16)
F1 0.107(6) 0.080(6) 0.095(6) -0.008(5) 0.012(5) -0.040(5)
F2 0.225(13) 0.078(7) 0.127(8) -0.044(7) 0.050(9) -0.024(8)
F3 0.081(7) 0.125(10) 0.228(14) 0.023(9) -0.060(7) 0.007(7)
F4 0.069(5) 0.131(9) 0.134(8) -0.069(7) 0.037(5) 0.005(5)
F5 0.111(7) 0.102(8) 0.104(7) -0.028(6) -0.010(6) 0.011(6)
F6 0.102(7) 0.081(8) 0.332(17) -0.093(10) 0.045(9) -0.055(7)

loop_
_atom_type_symbol
_atom_type_description
_atom_type_scat_dispersion_real
_atom_type_scat_dispersion_imag
_atom_type_scat_source
C C 0.0033 0.0016 'International Tables Vol C Tables 4.2.6.8 and 6.1.1.4'
H H 0.0000 0.0000 'International Tables Vol C Tables 4.2.6.8 and 6.1.1.4'
B B 0.0013 0.0007 'International Tables Vol C Tables 4.2.6.8 and 6.1.1.4'
N N 0.0061 0.0033 'International Tables Vol C Tables 4.2.6.8 and 6.1.1.4'
Os Os -1.2165 7.6030 'International Tables Vol C Tables 4.2.6.8 and 6.1.1.4'
O O 0.0106 0.0060 'International Tables Vol C Tables 4.2.6.8 and 6.1.1.4'
F F 0.0171 0.0103 'International Tables Vol C Tables 4.2.6.8 and 6.1.1.4'
S S 0.1246 0.1234 'International Tables Vol C Tables 4.2.6.8 and 6.1.1.4'

loop_
_geom_angle_atom_site_label_1
_geom_angle_atom_site_label_2
_geom_angle_atom_site_label_3
_geom_angle
_geom_angle_site_symmetry_1
_geom_angle_site_symmetry_3
_geom_angle_publ_flag
N1 C1 C2 109.6(10) . . ?
N1 C1 H1 124.9 . . ?
C2 C1 H1 125.6 . . ?
C3 C2 C1 105.4(11) . . ?
C3 C2 H2 127.9 . . ?
C1 C2 H2 126.8 . . ?
N2 C3 C2 109.3(9) . . ?
N2 C3 H3 126.2 . . ?
C2 C3 H3 124.5 . . ?
N3 C4 C5 110.6(10) . . ?
N3 C4 H4 124.6 . . ?
C5 C4 H4 124.9 . . ?
C4 C5 C6 106.5(10) . . ?
C4 C5 H5 128.4 . . ?
C6 C5 H5 125.2 . . ?
N4 C6 C5 107.7(9) . . ?
N4 C6 H6 124.6 . . ?
C5 C6 H6 127.7 . . ?
N5 C7 C8 109.5(9) . . ?
N5 C7 H7 126.0 . . ?
C8 C7 H7 124.5 . . ?
C9 C8 C7 103.7(10) . . ?
C9 C8 H8 128.6 . . ?
C7 C8 H8 127.7 . . ?
N6 C9 C8 112.2(11) . . ?
N6 C9 H9 123.1 . . ?
C8 C9 H9 124.7 . . ?
N7 C10 C11 119.4(9) . . ?
N7 C10 C15 124.5(9) . . ?
C11 C10 C15 116.1(10) . . ?
C12 C11 C10 121.5(11) . . ?
C12 C11 H11 119.8 . . ?
C10 C11 H11 118.8 . . ?
C11 C12 C13 120.8(11) . . ?
C11 C12 H12 119.3 . . ?
C13 C12 H12 119.9 . . ?
C14 C13 C12 119.4(12) . . ?
C14 C13 H13 120.8 . . ?
C12 C13 H13 119.7 . . ?
C15 C14 C13 119.9(11) . . ?
C15 C14 H14 120.7 . . ?
C13 C14 H14 119.4 . . ?
C14 C15 C10 122.2(10) . . ?
C14 C15 H15 119.8 . . ?
C10 C15 H15 118.1 . . ?
F2 C16 F1 107.7(14) . . ?
F2 C16 F3 107.6(14) . . ?
F1 C16 F3 107.5(15) . . ?
F2 C16 S1 112.2(13) . . ?
F1 C16 S1 114.0(11) . . ?
F3 C16 S1 107.6(12) . . ?
F6 C17 F4 111.3(12) . . ?
F6 C17 F5 106.5(13) . . ?
F4 C17 F5 103.0(11) . . ?
F6 C17 S2 115.3(10) . . ?
F4 C17 S2 109.7(11) . . ?
F5 C17 S2 110.2(9) . . ?
N6 B1 N4 107.4(8) . . ?
N6 B1 N2 107.4(8) . . ?
N4 B1 N2 107.8(8) . . ?
N6 B1 H1B 116.9 . . ?
N4 B1 H1B 104.8 . . ?
N2 B1 H1B 112.2 . . ?
C1 N1 N2 106.4(8) . . ?
C1 N1 Os1 134.3(7) . . ?
N2 N1 Os1 119.3(7) . . ?
C3 N2 N1 109.4(9) . . ?
C3 N2 B1 132.1(9) . . ?
N1 N2 B1 118.3(8) . . ?
C4 N3 N4 105.6(7) . . ?
C4 N3 Os1 133.7(7) . . ?
N4 N3 Os1 120.7(5) . . ?
C6 N4 N3 109.6(7) . . ?
C6 N4 B1 132.1(8) . . ?
N3 N4 B1 118.2(7) . . ?
C7 N5 N6 108.6(9) . . ?
C7 N5 Os1 134.1(7) . . ?
N6 N5 Os1 117.2(6) . . ?
C9 N6 N5 105.8(9) . . ?
C9 N6 B1 133.3(9) . . ?
N5 N6 B1 120.8(8) . . ?
H7N N7 C10 112.7 . . ?
H7N N7 Os1 112.5 . . ?
C10 N7 Os1 134.8(7) . . ?
H7N N7 O6 45.5 . . ?
C10 N7 O6 120.9(6) . . ?
Os1 N7 O6 92.1(3) . . ?
H7N N7 O3 33.9 . . ?
C10 N7 O3 133.6(6) . . ?
Os1 N7 O3 86.6(4) . . ?
O6 N7 O3 64.5(3) . . ?
H7N N7 H7N 0.0 . . ?
C10 N7 H7N 112.7 . . ?
Os1 N7 H7N 112.5 . . ?
O6 N7 H7N 45.5 . . ?
O3 N7 H7N 33.9 . . ?
N7 Os1 N3 94.3(3) . . ?
N7 Os1 N5 91.4(3) . . ?
N3 Os1 N5 89.1(3) . . ?
N7 Os1 N1 176.8(3) . . ?
N3 Os1 N1 87.8(3) . . ?
N5 Os1 N1 86.2(4) . . ?
N7 Os1 O4 93.7(3) . . ?
N3 Os1 O4 170.3(3) . . ?
N5 Os1 O4 96.2(3) . . ?
N1 Os1 O4 84.4(3) . . ?
N7 Os1 O1 95.2(3) . . ?
N3 Os1 O1 87.9(3) . . ?
N5 Os1 O1 172.9(3) . . ?
N1 Os1 O1 87.3(3) . . ?
O4 Os1 O1 86.0(4) . . ?
S1 O1 Os1 136.3(5) . . ?
S1 O3 H7N 105.4 . . ?
S1 O3 N7 92.4(4) . . ?
H7N O3 N7 13.0 . . ?
S2 O4 Os1 136.6(6) . . ?
S2 O6 H7N 104.7 . . ?
S2 O6 N7 92.7(4) . . ?
H7N O6 N7 15.9 . . ?
O3 S1 O2 117.8(4) . . ?
O3 S1 O1 113.8(5) . . ?
O2 S1 O1 112.1(5) . . ?
O3 S1 C16 107.5(7) . . ?
O2 S1 C16 101.8(7) . . ?
O1 S1 C16 101.6(6) . . ?
O5 S2 O4 117.2(6) . . ?
O5 S2 O6 115.9(7) . . ?
O4 S2 O6 110.2(5) . . ?
O5 S2 C17 105.3(6) . . ?
O4 S2 C17 101.2(6) . . ?
O6 S2 C17 105.0(6) . . ?

loop_
_geom_bond_atom_site_label_1
_geom_bond_atom_site_label_2
_geom_bond_distance
_geom_bond_site_symmetry_2
_geom_bond_publ_flag
C1 N1 1.353(14) . ?
C1 C2 1.390(12) . ?
C1 H1 0.9678 . ?
C2 C3 1.369(16) . ?
C2 H2 0.9734 . ?
C3 N2 1.335(12) . ?
C3 H3 0.9685 . ?
C4 N3 1.339(11) . ?
C4 C5 1.339(14) . ?
C4 H4 0.9697 . ?
C5 C6 1.372(14) . ?
C5 H5 0.9755 . ?
C6 N4 1.325(11) . ?
C6 H6 0.9677 . ?
C7 N5 1.315(12) . ?
C7 C8 1.404(15) . ?
C7 H7 0.9678 . ?
C8 C9 1.347(15) . ?
C8 H8 0.9661 . ?
C9 N6 1.332(13) . ?
C9 H9 0.9679 . ?
C10 N7 1.324(13) . ?
C10 C11 1.415(12) . ?
C10 C15 1.433(15) . ?
C11 C12 1.364(15) . ?
C11 H11 0.9676 . ?
C12 C13 1.409(16) . ?
C12 H12 0.9700 . ?
C13 C14 1.383(14) . ?
C13 H13 0.9714 . ?
C14 C15 1.371(16) . ?
C14 H14 0.9674 . ?
C15 H15 0.9704 . ?
C16 F2 1.274(14) . ?
C16 F1 1.309(17) . ?
C16 F3 1.341(16) . ?
C16 S1 1.79(2) . ?
C17 F6 1.259(15) . ?
C17 F4 1.295(13) . ?
C17 F5 1.362(15) . ?
C17 S2 1.790(15) . ?
B1 N6 1.552(14) . ?
B1 N4 1.553(13) . ?
B1 N2 1.566(15) . ?
B1 H1B 0.8358 . ?
N1 N2 1.369(10) . ?
N1 Os1 2.061(8) . ?
N3 N4 1.366(9) . ?
N3 Os1 2.021(7) . ?
N5 N6 1.380(10) . ?
N5 Os1 2.051(9) . ?
N7 H7N 0.9672 . ?
N7 Os1 1.939(8) . ?
N7 O6 3.098(11) . ?
N7 O3 3.134(12) . ?
N7 H7N 0.9672 . ?
Os1 O4 2.100(7) . ?
Os1 O1 2.114(8) . ?
O1 S1 1.449(7) . ?
O2 S1 1.434(7) . ?
O3 S1 1.430(7) . ?
O3 H7N 2.3929 . ?
O4 S2 1.464(7) . ?
O5 S2 1.419(9) . ?
O6 S2 1.467(8) . ?
O6 H7N 2.5168 . ?

loop_
_geom_hbond_atom_site_label_D
_geom_hbond_atom_site_label_H
_geom_hbond_atom_site_label_A
_geom_hbond_distance_DH
_geom_hbond_distance_HA
_geom_hbond_distance_DA
_geom_hbond_angle_DHA
_geom_hbond_site_symmetry_A
N7 H7N O3 0.97 2.39 3.134(12) 133.1 .
N7 H7N O6 0.97 2.52 3.098(11) 118.6 .

loop_
_geom_torsion_atom_site_label_1
_geom_torsion_atom_site_label_2
_geom_torsion_atom_site_label_3
_geom_torsion_atom_site_label_4
_geom_torsion
_geom_torsion_site_symmetry_1
_geom_torsion_site_symmetry_2
_geom_torsion_site_symmetry_3
_geom_torsion_site_symmetry_4
_geom_torsion_publ_flag
N1 C1 C2 C3 0.5(12) . . . . ?
C1 C2 C3 N2 -1.8(11) . . . . ?
N3 C4 C5 C6 0.2(14) . . . . ?
C4 C5 C6 N4 -1.3(14) . . . . ?
N5 C7 C8 C9 -3.3(12) . . . . ?
C7 C8 C9 N6 2.8(12) . . . . ?
N7 C10 C11 C12 178.6(10) . . . . ?
C15 C10 C11 C12 1.2(14) . . . . ?
C10 C11 C12 C13 0.1(18) . . . . ?
C11 C12 C13 C14 -2.7(18) . . . . ?
C12 C13 C14 C15 3.9(16) . . . . ?
C13 C14 C15 C10 -2.6(16) . . . . ?
N7 C10 C15 C14 -177.3(10) . . . . ?
C11 C10 C15 C14 0.0(14) . . . . ?
C2 C1 N1 N2 0.9(11) . . . . ?
C2 C1 N1 Os1 178.5(6) . . . . ?
C2 C3 N2 N1 2.5(11) . . . . ?
C2 C3 N2 B1 176.8(10) . . . . ?
C1 N1 N2 C3 -2.1(10) . . . . ?
Os1 N1 N2 C3 179.9(6) . . . . ?
C1 N1 N2 B1 -177.3(8) . . . . ?
Os1 N1 N2 B1 4.7(10) . . . . ?
N6 B1 N2 C3 -119.2(10) . . . . ?
N4 B1 N2 C3 125.4(10) . . . . ?
N6 B1 N2 N1 54.7(10) . . . . ?
N4 B1 N2 N1 -60.7(10) . . . . ?
C5 C4 N3 N4 1.0(12) . . . . ?
C5 C4 N3 Os1 179.7(8) . . . . ?
C5 C6 N4 N3 2.0(13) . . . . ?
C5 C6 N4 B1 178.2(11) . . . . ?
C4 N3 N4 C6 -1.9(11) . . . . ?
Os1 N3 N4 C6 179.2(7) . . . . ?
C4 N3 N4 B1 -178.7(9) . . . . ?
Os1 N3 N4 B1 2.4(11) . . . . ?
N6 B1 N4 C6 125.5(11) . . . . ?
N2 B1 N4 C6 -119.1(12) . . . . ?
N6 B1 N4 N3 -58.6(12) . . . . ?
N2 B1 N4 N3 56.8(11) . . . . ?
C8 C7 N5 N6 2.6(11) . . . . ?
C8 C7 N5 Os1 -174.9(7) . . . . ?
C8 C9 N6 N5 -1.4(12) . . . . ?
C8 C9 N6 B1 177.9(11) . . . . ?
C7 N5 N6 C9 -0.8(11) . . . . ?
Os1 N5 N6 C9 177.2(6) . . . . ?
C7 N5 N6 B1 179.8(9) . . . . ?
Os1 N5 N6 B1 -2.2(11) . . . . ?
N4 B1 N6 C9 -120.4(11) . . . . ?
N2 B1 N6 C9 123.9(11) . . . . ?
N4 B1 N6 N5 58.8(12) . . . . ?
N2 B1 N6 N5 -56.9(11) . . . . ?
C11 C10 N7 H7N 8.4 . . . . ?
C15 C10 N7 H7N -174.4 . . . . ?
C11 C10 N7 Os1 -173.0(7) . . . . ?
C15 C10 N7 Os1 4.3(16) . . . . ?
C11 C10 N7 O6 -42.2(11) . . . . ?
C15 C10 N7 O6 135.1(8) . . . . ?
C11 C10 N7 O3 40.8(13) . . . . ?
C15 C10 N7 O3 -142.0(8) . . . . ?
H7N N7 Os1 N3 133.0 . . . . ?
C10 N7 Os1 N3 -45.7(10) . . . . ?
O6 N7 Os1 N3 174.9(3) . . . . ?
O3 N7 Os1 N3 110.6(3) . . . . ?
H7N N7 Os1 N5 -137.9 . . . . ?
C10 N7 Os1 N5 43.5(10) . . . . ?
O6 N7 Os1 N5 -96.0(3) . . . . ?
O3 N7 Os1 N5 -160.3(3) . . . . ?
H7N N7 Os1 N1 -95.9 . . . . ?
C10 N7 Os1 N1 85(7) . . . . ?
O6 N7 Os1 N1 -54(7) . . . . ?
O3 N7 Os1 N1 -118(6) . . . . ?
H7N N7 Os1 O4 -41.6 . . . . ?
C10 N7 Os1 O4 139.7(10) . . . . ?
O6 N7 Os1 O4 0.3(4) . . . . ?
O3 N7 Os1 O4 -64.0(3) . . . . ?
H7N N7 Os1 O1 44.7 . . . . ?
C10 N7 Os1 O1 -134.0(10) . . . . ?
O6 N7 Os1 O1 86.6(3) . . . . ?
O3 N7 Os1 O1 22.3(3) . . . . ?
C4 N3 Os1 N7 -45.5(10) . . . . ?
N4 N3 Os1 N7 133.0(7) . . . . ?
C4 N3 Os1 N5 -136.9(10) . . . . ?
N4 N3 Os1 N5 41.7(7) . . . . ?
C4 N3 Os1 N1 136.9(10) . . . . ?
N4 N3 Os1 N1 -44.6(7) . . . . ?
C4 N3 Os1 O4 100.2(19) . . . . ?
N4 N3 Os1 O4 -81.2(19) . . . . ?
C4 N3 Os1 O1 49.5(10) . . . . ?
N4 N3 Os1 O1 -131.9(7) . . . . ?
C7 N5 Os1 N7 42.0(10) . . . . ?
N6 N5 Os1 N7 -135.4(7) . . . . ?
C7 N5 Os1 N3 136.3(10) . . . . ?
N6 N5 Os1 N3 -41.1(7) . . . . ?
C7 N5 Os1 N1 -135.9(10) . . . . ?
N6 N5 Os1 N1 46.8(7) . . . . ?
C7 N5 Os1 O4 -51.9(10) . . . . ?
N6 N5 Os1 O4 130.8(7) . . . . ?
C7 N5 Os1 O1 -159(2) . . . . ?
N6 N5 Os1 O1 23(3) . . . . ?
C1 N1 Os1 N7 92(7) . . . . ?
N2 N1 Os1 N7 -91(6) . . . . ?
C1 N1 Os1 N3 -136.9(10) . . . . ?
N2 N1 Os1 N3 40.4(7) . . . . ?
C1 N1 Os1 N5 133.9(10) . . . . ?
N2 N1 Os1 N5 -48.8(6) . . . . ?
C1 N1 Os1 O4 37.3(10) . . . . ?
N2 N1 Os1 O4 -145.4(7) . . . . ?
C1 N1 Os1 O1 -49.0(10) . . . . ?
N2 N1 Os1 O1 128.4(7) . . . . ?
N7 Os1 O1 S1 -20.3(8) . . . . ?
N3 Os1 O1 S1 -114.4(8) . . . . ?
N5 Os1 O1 S1 -179(2) . . . . ?
N1 Os1 O1 S1 157.7(8) . . . . ?
O4 Os1 O1 S1 73.1(8) . . . . ?
H7N N7 O3 S1 179.7 . . . . ?
C10 N7 O3 S1 117.3(9) . . . . ?
Os1 N7 O3 S1 -39.4(4) . . . . ?
O6 N7 O3 S1 -133.3(4) . . . . ?
C10 N7 O3 H7N -62.4 . . . . ?
Os1 N7 O3 H7N 140.9 . . . . ?
O6 N7 O3 H7N 47.0 . . . . ?
N7 Os1 O4 S2 -29.6(8) . . . . ?
N3 Os1 O4 S2 -175.4(13) . . . . ?
N5 Os1 O4 S2 62.2(8) . . . . ?
N1 Os1 O4 S2 147.8(8) . . . . ?
O1 Os1 O4 S2 -124.6(8) . . . . ?
H7N N7 O6 S2 139.3 . . . . ?
C10 N7 O6 S2 -128.3(8) . . . . ?
Os1 N7 O6 S2 19.1(5) . . . . ?
O3 N7 O6 S2 104.4(5) . . . . ?
C10 N7 O6 H7N 92.4 . . . . ?
Os1 N7 O6 H7N -120.1 . . . . ?
O3 N7 O6 H7N -34.9 . . . . ?
H7N O3 S1 O2 -104.3 . . . . ?
N7 O3 S1 O2 -104.4(6) . . . . ?
H7N O3 S1 O1 29.9 . . . . ?
N7 O3 S1 O1 29.8(5) . . . . ?
H7N O3 S1 C16 141.6 . . . . ?
N7 O3 S1 C16 141.5(5) . . . . ?
Os1 O1 S1 O3 -18.7(10) . . . . ?
Os1 O1 S1 O2 118.2(8) . . . . ?
Os1 O1 S1 C16 -133.8(9) . . . . ?
F2 C16 S1 O3 -59.3(12) . . . . ?
F1 C16 S1 O3 177.9(9) . . . . ?
F3 C16 S1 O3 58.9(12) . . . . ?
F2 C16 S1 O2 176.2(11) . . . . ?
F1 C16 S1 O2 53.5(11) . . . . ?
F3 C16 S1 O2 -65.6(12) . . . . ?
F2 C16 S1 O1 60.4(12) . . . . ?
F1 C16 S1 O1 -62.3(11) . . . . ?
F3 C16 S1 O1 178.6(10) . . . . ?
Os1 O4 S2 O5 -82.7(10) . . . . ?
Os1 O4 S2 O6 52.7(10) . . . . ?
Os1 O4 S2 C17 163.5(8) . . . . ?
H7N O6 S2 O5 115.4 . . . . ?
N7 O6 S2 O5 104.7(6) . . . . ?
H7N O6 S2 O4 -20.7 . . . . ?
N7 O6 S2 O4 -31.3(6) . . . . ?
H7N O6 S2 C17 -128.9 . . . . ?
N7 O6 S2 C17 -139.6(5) . . . . ?
F6 C17 S2 O5 -67.9(12) . . . . ?
F4 C17 S2 O5 58.8(11) . . . . ?
F5 C17 S2 O5 171.5(10) . . . . ?
F6 C17 S2 O4 54.6(12) . . . . ?
F4 C17 S2 O4 -178.7(9) . . . . ?
F5 C17 S2 O4 -66.0(10) . . . . ?
F6 C17 S2 O6 169.3(11) . . . . ?
F4 C17 S2 O6 -64.1(10) . . . . ?
F5 C17 S2 O6 48.7(11) . . . . ?
